data_7004455
loop_
_publ_author_name
'Salomon, Marcel Ahijado'
'Braun, Thomas'
'Krossing, Ingo'

_publ_section_title
;
 Iridium derivatives of fluorinated aromatics by C--H activation:
 isolation of classical and non-classical hydrides
;
_journal_issue 38
_journal_name_full 'Dalton Transactions'
_journal_page_first 5197
_journal_page_last 5206
_journal_paper_doi 10.1039/B807077F
_journal_year 2008
_chemical_formula_moiety 'C23 H44 F4 Ir N P2'
_chemical_formula_sum 'C23 H44 F4 Ir N P2'
_chemical_formula_weight 664.73
_chemical_name_systematic
;
?
;
_space_group_IT_number 14
_symmetry_cell_setting monoclinic
_symmetry_space_group_name_Hall '-P 2ybc'
_symmetry_space_group_name_H-M 'P 1 21/c 1'
_atom_sites_solution_hydrogens geom
_atom_sites_solution_primary direct
_atom_sites_solution_secondary difmap
_audit_creation_method SHELXL-97
_cell_angle_alpha 90.00
_cell_angle_beta 99.313(8)
_cell_angle_gamma 90.00
_cell_formula_units_Z 4
_cell_length_a 12.1550(12)
_cell_length_b 16.7400(11)
_cell_length_c 13.5350(13)
_cell_measurement_reflns_used 70
_cell_measurement_temperature 100(2)
_cell_measurement_theta_max 19.666
_cell_measurement_theta_min 3.035
_cell_volume 2717.7(4)
_computing_cell_refinement 'Dirax/lsq (Duisenberg & Schreurs, 1989-2000)'
_computing_data_collection KappaCCD
_computing_data_reduction 'EVALCCD (Duisenberg,1998,Thesis.Utrecht University.'
_computing_molecular_graphics 'SHELXTL-PLUS (1990)'
_computing_publication_material 'SHELXL-97 (Sheldrick, 1997)'
_computing_structure_refinement 'SHELXL-97 (Sheldrick, 1997)'
_computing_structure_solution 'SHELXS-97 (Sheldrick, 1990)'
_diffrn_ambient_temperature 100(2)
_diffrn_measured_fraction_theta_full 0.998
_diffrn_measured_fraction_theta_max 0.998
_diffrn_measurement_device_type 'Kappa CCD'
_diffrn_measurement_method CCD
_diffrn_radiation_monochromator graphite
_diffrn_radiation_source 'fine-focus sealed tube'
_diffrn_radiation_type MoK\a
_diffrn_radiation_wavelength 0.71073
_diffrn_reflns_av_R_equivalents 0.0693
_diffrn_reflns_av_sigmaI/netI 0.0439
_diffrn_reflns_limit_h_max 15
_diffrn_reflns_limit_h_min -15
_diffrn_reflns_limit_k_max 21
_diffrn_reflns_limit_k_min -21
_diffrn_reflns_limit_l_max 17
_diffrn_reflns_limit_l_min -17
_diffrn_reflns_number 43911
_diffrn_reflns_theta_full 27.50
_diffrn_reflns_theta_max 27.50
_diffrn_reflns_theta_min 3.21
_exptl_absorpt_coefficient_mu 5.069
_exptl_absorpt_correction_T_max 1
_exptl_absorpt_correction_T_min 0.586656
_exptl_absorpt_correction_type multi-scan
_exptl_absorpt_process_details 'sadabs bruker nonius ccd v2.10'
_exptl_crystal_colour colorless
_exptl_crystal_density_diffrn 1.625
_exptl_crystal_density_method 'not measured'
_exptl_crystal_description block
_exptl_crystal_F_000 1328
_exptl_crystal_size_max 0.19
_exptl_crystal_size_mid 0.08
_exptl_crystal_size_min 0.05
_refine_diff_density_max 0.945
_refine_diff_density_min -0.665
_refine_diff_density_rms 0.138
_refine_ls_extinction_method none
_refine_ls_goodness_of_fit_ref 1.032
_refine_ls_hydrogen_treatment mixed
_refine_ls_matrix_type full
_refine_ls_number_parameters 300
_refine_ls_number_reflns 6233
_refine_ls_number_restraints 2
_refine_ls_restrained_S_all 1.033
_refine_ls_R_factor_all 0.0510
_refine_ls_R_factor_gt 0.0275
_refine_ls_shift/su_max 0.005
_refine_ls_shift/su_mean 0.000
_refine_ls_structure_factor_coef Fsqd
_refine_ls_weighting_details 'calc w=1/[\s^2^(Fo^2^)+(0.0000P)^2^+5.9492P] where P=(Fo^2^+2Fc^2^)/3'
_refine_ls_weighting_scheme calc
_refine_ls_wR_factor_gt 0.0420
_refine_ls_wR_factor_ref 0.0474
_reflns_number_gt 4780
_reflns_number_total 6233
_reflns_threshold_expression >2sigma(I)
_cod_data_source_file B807077F.txt
_cod_data_source_block complex2
_cod_depositor_comments
;
The following automatic conversions were performed:
'_symmetry_cell_setting' value 'Monoclinic' changed to 'monoclinic'
according to '/home/saulius/struct/CIF-dictionaries/cif_core.dic'
dictionary named 'cif_core.dic' version 2.4.1 from 2010-06-29.

Automatic conversion script
Id: cif_fix_enum 1527 2010-12-29 10:47:43Z saulius 
;
_cod_original_sg_symbol_H-M 'P 21/c'
_cod_database_code 7004455

loop_
_symmetry_equiv_pos_as_xyz
'x, y, z'
'-x, y+1/2, -z+1/2'
'-x, -y, -z'
'x, -y-1/2, z-1/2'

loop_
_atom_site_label
_atom_site_type_symbol
_atom_site_fract_x
_atom_site_fract_y
_atom_site_fract_z
_atom_site_U_iso_or_equiv
_atom_site_adp_type
_atom_site_occupancy
_atom_site_symmetry_multiplicity
_atom_site_calc_flag
_atom_site_refinement_flags
_atom_site_disorder_assembly
_atom_site_disorder_group
Ir1 Ir 0.220992(11) 0.091524(8) 0.245583(10) 0.01224(4) Uani 1 1 d D . .
H19 H 0.173(3) 0.091(2) 0.1325(14) 0.024(10) Uiso 1 1 d D . .
H20 H 0.204(4) 0.1838(12) 0.242(3) 0.043(13) Uiso 1 1 d D . .
P1 P 0.03625(7) 0.08749(7) 0.26945(7) 0.01543(18) Uani 1 1 d . . .
P2 P 0.39920(8) 0.12563(5) 0.21745(7) 0.01296(19) Uani 1 1 d . . .
F1 F 0.25146(19) -0.06307(13) 0.08699(16) 0.0247(5) Uani 1 1 d . . .
F2 F 0.2921(2) -0.21831(14) 0.12408(19) 0.0347(6) Uani 1 1 d . . .
F3 F 0.2979(2) -0.18723(14) 0.45837(18) 0.0317(6) Uani 1 1 d . . .
F4 F 0.25281(18) -0.03003(13) 0.43860(15) 0.0227(5) Uani 1 1 d . . .
N1 N 0.2958(3) -0.20295(18) 0.2914(3) 0.0243(8) Uani 1 1 d . . .
C1 C -0.0549(3) 0.1691(2) 0.2098(3) 0.0221(9) Uani 1 1 d . . .
H1 H -0.1302 0.1618 0.2292 0.026 Uiso 1 1 calc R . .
C2 C -0.0121(4) 0.2525(2) 0.2462(4) 0.0301(10) Uani 1 1 d . . .
H2A H 0.0592 0.2630 0.2237 0.045 Uiso 1 1 calc R . .
H2B H -0.0018 0.2543 0.3195 0.045 Uiso 1 1 calc R . .
H2C H -0.0666 0.2931 0.2184 0.045 Uiso 1 1 calc R . .
C3 C -0.0693(4) 0.1659(3) 0.0950(3) 0.0371(11) Uani 1 1 d . . .
H3A H -0.1150 0.2111 0.0666 0.056 Uiso 1 1 calc R . .
H3B H -0.1062 0.1158 0.0712 0.056 Uiso 1 1 calc R . .
H3C H 0.0039 0.1686 0.0738 0.056 Uiso 1 1 calc R . .
C4 C 0.0307(3) 0.0938(3) 0.4075(3) 0.0233(8) Uani 1 1 d . . .
H4 H 0.0380 0.0378 0.4334 0.028 Uiso 1 1 calc R . .
C5 C -0.0765(4) 0.1275(3) 0.4381(4) 0.0365(11) Uani 1 1 d . . .
H5A H -0.0720 0.1234 0.5109 0.055 Uiso 1 1 calc R . .
H5B H -0.1408 0.0968 0.4051 0.055 Uiso 1 1 calc R . .
H5C H -0.0852 0.1836 0.4179 0.055 Uiso 1 1 calc R . .
C6 C 0.1330(4) 0.1399(3) 0.4622(3) 0.0335(10) Uani 1 1 d . . .
H6A H 0.1262 0.1965 0.4440 0.050 Uiso 1 1 calc R . .
H6B H 0.2011 0.1180 0.4426 0.050 Uiso 1 1 calc R . .
H6C H 0.1365 0.1342 0.5347 0.050 Uiso 1 1 calc R . .
C7 C -0.0368(3) -0.0104(2) 0.2336(3) 0.0208(9) Uani 1 1 d . . .
H7 H 0.0055 -0.0512 0.2784 0.025 Uiso 1 1 calc R . .
C8 C -0.1575(4) -0.0171(3) 0.2523(4) 0.0355(11) Uani 1 1 d . . .
H8A H -0.2027 0.0248 0.2148 0.053 Uiso 1 1 calc R . .
H8B H -0.1596 -0.0107 0.3239 0.053 Uiso 1 1 calc R . .
H8C H -0.1875 -0.0696 0.2300 0.053 Uiso 1 1 calc R . .
C9 C -0.0274(3) -0.0372(2) 0.1263(3) 0.0263(9) Uani 1 1 d . . .
H9A H -0.0392 -0.0951 0.1204 0.040 Uiso 1 1 calc R . .
H9B H 0.0469 -0.0241 0.1119 0.040 Uiso 1 1 calc R . .
H9C H -0.0839 -0.0097 0.0785 0.040 Uiso 1 1 calc R . .
C10 C 0.4278(3) 0.2351(2) 0.2107(3) 0.0191(8) Uani 1 1 d . . .
H10 H 0.5058 0.2412 0.1972 0.023 Uiso 1 1 calc R . .
C11 C 0.4206(3) 0.2792(2) 0.3094(3) 0.0247(9) Uani 1 1 d . . .
H11A H 0.4246 0.3369 0.2987 0.037 Uiso 1 1 calc R . .
H11B H 0.4828 0.2626 0.3607 0.037 Uiso 1 1 calc R . .
H11C H 0.3500 0.2660 0.3316 0.037 Uiso 1 1 calc R . .
C12 C 0.3504(4) 0.2763(2) 0.1245(3) 0.0269(9) Uani 1 1 d . . .
H12A H 0.2726 0.2664 0.1313 0.040 Uiso 1 1 calc R . .
H12B H 0.3648 0.2550 0.0604 0.040 Uiso 1 1 calc R . .
H12C H 0.3647 0.3340 0.1269 0.040 Uiso 1 1 calc R . .
C13 C 0.4433(3) 0.0848(2) 0.1018(3) 0.0184(8) Uani 1 1 d . . .
H13 H 0.4553 0.0263 0.1143 0.022 Uiso 1 1 calc R . .
C14 C 0.3544(3) 0.0910(3) 0.0067(3) 0.0248(8) Uani 1 1 d . . .
H14A H 0.3463 0.1469 -0.0146 0.037 Uiso 1 1 calc R . .
H14B H 0.2829 0.0711 0.0213 0.037 Uiso 1 1 calc R . .
H14C H 0.3776 0.0589 -0.0469 0.037 Uiso 1 1 calc R . .
C15 C 0.5567(3) 0.1178(2) 0.0818(3) 0.0257(10) Uani 1 1 d . . .
H15A H 0.5826 0.0860 0.0293 0.039 Uiso 1 1 calc R . .
H15B H 0.6114 0.1147 0.1433 0.039 Uiso 1 1 calc R . .
H15C H 0.5477 0.1735 0.0600 0.039 Uiso 1 1 calc R . .
C16 C 0.5128(3) 0.0926(2) 0.3210(3) 0.0182(7) Uani 1 1 d . . .
H16 H 0.5772 0.1300 0.3231 0.022 Uiso 1 1 calc R . .
C17 C 0.4702(3) 0.0977(3) 0.4224(3) 0.0232(8) Uani 1 1 d . . .
H17A H 0.4107 0.0584 0.4238 0.035 Uiso 1 1 calc R . .
H17B H 0.4411 0.1515 0.4309 0.035 Uiso 1 1 calc R . .
H17C H 0.5318 0.0866 0.4769 0.035 Uiso 1 1 calc R . .
C18 C 0.5545(3) 0.0073(2) 0.3075(3) 0.0244(9) Uani 1 1 d . . .
H18A H 0.6104 -0.0071 0.3653 0.037 Uiso 1 1 calc R . .
H18B H 0.5881 0.0047 0.2464 0.037 Uiso 1 1 calc R . .
H18C H 0.4917 -0.0300 0.3020 0.037 Uiso 1 1 calc R . .
C19 C 0.2506(3) -0.0344(2) 0.2612(3) 0.0160(8) Uani 1 1 d . . .
C20 C 0.2616(3) -0.0888(2) 0.1845(3) 0.0191(7) Uani 1 1 d . . .
C21 C 0.2828(3) -0.1692(2) 0.2016(3) 0.0226(9) Uani 1 1 d . . .
C22 C 0.2852(3) -0.1543(2) 0.3656(3) 0.0218(9) Uani 1 1 d . . .
C23 C 0.2630(3) -0.0731(2) 0.3538(3) 0.0182(8) Uani 1 1 d . . .

loop_
_atom_site_aniso_label
_atom_site_aniso_U_11
_atom_site_aniso_U_22
_atom_site_aniso_U_33
_atom_site_aniso_U_23
_atom_site_aniso_U_13
_atom_site_aniso_U_12
Ir1 0.01015(6) 0.01249(6) 0.01446(6) 0.00068(7) 0.00313(4) -0.00018(7)
P1 0.0106(4) 0.0168(4) 0.0194(4) -0.0008(5) 0.0041(3) 0.0005(4)
P2 0.0119(5) 0.0133(4) 0.0142(4) 0.0008(4) 0.0036(4) -0.0009(4)
F1 0.0290(13) 0.0250(12) 0.0204(11) -0.0056(9) 0.0054(10) -0.0006(10)
F2 0.0308(14) 0.0250(13) 0.0483(15) -0.0166(12) 0.0068(12) 0.0018(11)
F3 0.0285(14) 0.0263(13) 0.0387(14) 0.0183(11) 0.0010(11) 0.0009(11)
F4 0.0241(13) 0.0242(12) 0.0205(11) 0.0025(10) 0.0056(10) -0.0006(10)
N1 0.0138(17) 0.0148(16) 0.044(2) 0.0012(16) 0.0028(15) -0.0023(13)
C1 0.015(2) 0.019(2) 0.033(2) 0.0025(18) 0.0052(17) 0.0053(16)
C2 0.023(2) 0.021(2) 0.048(3) 0.001(2) 0.009(2) 0.0026(17)
C3 0.043(3) 0.028(2) 0.036(3) 0.005(2) -0.006(2) 0.010(2)
C4 0.022(2) 0.0249(19) 0.0239(19) -0.003(2) 0.0074(16) -0.004(2)
C5 0.032(3) 0.044(3) 0.038(3) -0.009(2) 0.022(2) -0.001(2)
C6 0.037(3) 0.035(3) 0.027(2) -0.007(2) 0.000(2) -0.004(2)
C7 0.018(2) 0.0183(19) 0.026(2) 0.0003(17) 0.0030(17) -0.0030(16)
C8 0.024(2) 0.032(2) 0.052(3) -0.007(2) 0.011(2) -0.007(2)
C9 0.025(2) 0.024(2) 0.029(2) -0.0062(18) 0.0005(18) -0.0012(18)
C10 0.017(2) 0.0179(19) 0.024(2) 0.0006(16) 0.0072(16) -0.0039(16)
C11 0.026(2) 0.0177(19) 0.031(2) -0.0068(18) 0.0050(18) -0.0023(17)
C12 0.033(2) 0.019(2) 0.029(2) 0.0072(18) 0.0064(19) 0.0026(18)
C13 0.0198(19) 0.0189(19) 0.0181(17) -0.0055(17) 0.0082(14) 0.0014(17)
C14 0.030(2) 0.029(2) 0.0162(17) 0.000(2) 0.0067(15) -0.003(2)
C15 0.029(2) 0.022(2) 0.030(2) -0.0059(18) 0.0189(19) -0.0053(17)
C16 0.0111(16) 0.0209(17) 0.0213(17) 0.0037(18) -0.0013(14) -0.0046(17)
C17 0.0209(19) 0.029(2) 0.0185(18) 0.0040(19) -0.0008(15) -0.0011(19)
C18 0.014(2) 0.023(2) 0.036(2) 0.0069(18) 0.0047(18) 0.0070(16)
C19 0.0080(19) 0.0144(17) 0.026(2) 0.0023(16) 0.0028(16) -0.0031(13)
C20 0.0132(17) 0.0202(17) 0.0231(18) 0.0011(19) 0.0009(14) -0.0013(18)
C21 0.0134(19) 0.0150(19) 0.040(2) -0.0060(18) 0.0057(17) -0.0012(15)
C22 0.0133(19) 0.022(2) 0.030(2) 0.0100(18) 0.0035(17) -0.0024(16)
C23 0.0128(18) 0.019(2) 0.0230(19) -0.0012(15) 0.0029(15) 0.0008(14)

loop_
_atom_type_symbol
_atom_type_description
_atom_type_scat_dispersion_real
_atom_type_scat_dispersion_imag
_atom_type_scat_source
C C 0.0033 0.0016 'International Tables Vol C Tables 4.2.6.8 and 6.1.1.4'
H H 0.0000 0.0000 'International Tables Vol C Tables 4.2.6.8 and 6.1.1.4'
F F 0.0171 0.0103 'International Tables Vol C Tables 4.2.6.8 and 6.1.1.4'
Ir Ir -1.4442 7.9887 'International Tables Vol C Tables 4.2.6.8 and 6.1.1.4'
N N 0.0061 0.0033 'International Tables Vol C Tables 4.2.6.8 and 6.1.1.4'
P P 0.1023 0.0942 'International Tables Vol C Tables 4.2.6.8 and 6.1.1.4'

loop_
_geom_angle_atom_site_label_1
_geom_angle_atom_site_label_2
_geom_angle_atom_site_label_3
_geom_angle
_geom_angle_site_symmetry_1
_geom_angle_site_symmetry_3
_geom_angle_publ_flag
C19 Ir1 P1 96.21(9) . . ?
C19 Ir1 P2 96.41(9) . . ?
P1 Ir1 P2 167.37(4) . . ?
C19 Ir1 H19 96.9(15) . . ?
P1 Ir1 H19 85.3(13) . . ?
P2 Ir1 H19 93.1(14) . . ?
C19 Ir1 H20 175.8(17) . . ?
P1 Ir1 H20 84.6(17) . . ?
P2 Ir1 H20 82.8(17) . . ?
H19 Ir1 H20 87(2) . . ?
C1 P1 C4 105.98(19) . . ?
C1 P1 C7 107.64(18) . . ?
C4 P1 C7 102.30(18) . . ?
C1 P1 Ir1 116.11(13) . . ?
C4 P1 Ir1 109.10(12) . . ?
C7 P1 Ir1 114.50(13) . . ?
C13 P2 C10 103.74(17) . . ?
C13 P2 C16 103.96(16) . . ?
C10 P2 C16 101.82(17) . . ?
C13 P2 Ir1 116.65(12) . . ?
C10 P2 Ir1 115.65(12) . . ?
C16 P2 Ir1 113.25(11) . . ?
C22 N1 C21 115.1(3) . . ?
C3 C1 C2 109.4(3) . . ?
C3 C1 P1 112.1(3) . . ?
C2 C1 P1 112.3(3) . . ?
C3 C1 H1 107.6 . . ?
C2 C1 H1 107.6 . . ?
P1 C1 H1 107.6 . . ?
C1 C2 H2A 109.5 . . ?
C1 C2 H2B 109.5 . . ?
H2A C2 H2B 109.5 . . ?
C1 C2 H2C 109.5 . . ?
H2A C2 H2C 109.5 . . ?
H2B C2 H2C 109.5 . . ?
C1 C3 H3A 109.5 . . ?
C1 C3 H3B 109.5 . . ?
H3A C3 H3B 109.5 . . ?
C1 C3 H3C 109.5 . . ?
H3A C3 H3C 109.5 . . ?
H3B C3 H3C 109.5 . . ?
C5 C4 C6 109.8(4) . . ?
C5 C4 P1 117.1(3) . . ?
C6 C4 P1 110.4(3) . . ?
C5 C4 H4 106.3 . . ?
C6 C4 H4 106.3 . . ?
P1 C4 H4 106.3 . . ?
C4 C5 H5A 109.5 . . ?
C4 C5 H5B 109.5 . . ?
H5A C5 H5B 109.5 . . ?
C4 C5 H5C 109.5 . . ?
H5A C5 H5C 109.5 . . ?
H5B C5 H5C 109.5 . . ?
C4 C6 H6A 109.5 . . ?
C4 C6 H6B 109.5 . . ?
H6A C6 H6B 109.5 . . ?
C4 C6 H6C 109.5 . . ?
H6A C6 H6C 109.5 . . ?
H6B C6 H6C 109.5 . . ?
C8 C7 C9 110.7(3) . . ?
C8 C7 P1 116.4(3) . . ?
C9 C7 P1 113.1(3) . . ?
C8 C7 H7 105.2 . . ?
C9 C7 H7 105.2 . . ?
P1 C7 H7 105.2 . . ?
C7 C8 H8A 109.5 . . ?
C7 C8 H8B 109.5 . . ?
H8A C8 H8B 109.5 . . ?
C7 C8 H8C 109.5 . . ?
H8A C8 H8C 109.5 . . ?
H8B C8 H8C 109.5 . . ?
C7 C9 H9A 109.5 . . ?
C7 C9 H9B 109.5 . . ?
H9A C9 H9B 109.5 . . ?
C7 C9 H9C 109.5 . . ?
H9A C9 H9C 109.5 . . ?
H9B C9 H9C 109.5 . . ?
C12 C10 C11 109.2(3) . . ?
C12 C10 P2 112.4(3) . . ?
C11 C10 P2 112.9(3) . . ?
C12 C10 H10 107.3 . . ?
C11 C10 H10 107.3 . . ?
P2 C10 H10 107.3 . . ?
C10 C11 H11A 109.5 . . ?
C10 C11 H11B 109.5 . . ?
H11A C11 H11B 109.5 . . ?
C10 C11 H11C 109.5 . . ?
H11A C11 H11C 109.5 . . ?
H11B C11 H11C 109.5 . . ?
C10 C12 H12A 109.5 . . ?
C10 C12 H12B 109.5 . . ?
H12A C12 H12B 109.5 . . ?
C10 C12 H12C 109.5 . . ?
H12A C12 H12C 109.5 . . ?
H12B C12 H12C 109.5 . . ?
C14 C13 C15 110.7(3) . . ?
C14 C13 P2 114.7(3) . . ?
C15 C13 P2 113.6(3) . . ?
C14 C13 H13 105.7 . . ?
C15 C13 H13 105.7 . . ?
P2 C13 H13 105.7 . . ?
C13 C14 H14A 109.5 . . ?
C13 C14 H14B 109.5 . . ?
H14A C14 H14B 109.5 . . ?
C13 C14 H14C 109.5 . . ?
H14A C14 H14C 109.5 . . ?
H14B C14 H14C 109.5 . . ?
C13 C15 H15A 109.5 . . ?
C13 C15 H15B 109.5 . . ?
H15A C15 H15B 109.5 . . ?
C13 C15 H15C 109.5 . . ?
H15A C15 H15C 109.5 . . ?
H15B C15 H15C 109.5 . . ?
C18 C16 C17 108.8(3) . . ?
C18 C16 P2 113.6(3) . . ?
C17 C16 P2 109.5(2) . . ?
C18 C16 H16 108.2 . . ?
C17 C16 H16 108.2 . . ?
P2 C16 H16 108.2 . . ?
C16 C17 H17A 109.5 . . ?
C16 C17 H17B 109.5 . . ?
H17A C17 H17B 109.5 . . ?
C16 C17 H17C 109.5 . . ?
H17A C17 H17C 109.5 . . ?
H17B C17 H17C 109.5 . . ?
C16 C18 H18A 109.5 . . ?
C16 C18 H18B 109.5 . . ?
H18A C18 H18B 109.5 . . ?
C16 C18 H18C 109.5 . . ?
H18A C18 H18C 109.5 . . ?
H18B C18 H18C 109.5 . . ?
C23 C19 C20 110.7(3) . . ?
C23 C19 Ir1 122.4(3) . . ?
C20 C19 Ir1 126.8(3) . . ?
F1 C20 C21 116.9(3) . . ?
F1 C20 C19 120.1(3) . . ?
C21 C20 C19 123.0(4) . . ?
N1 C21 F2 116.1(3) . . ?
N1 C21 C20 124.0(4) . . ?
F2 C21 C20 119.9(4) . . ?
N1 C22 F3 116.3(3) . . ?
N1 C22 C23 124.0(4) . . ?
F3 C22 C23 119.7(4) . . ?
F4 C23 C22 117.2(3) . . ?
F4 C23 C19 119.6(3) . . ?
C22 C23 C19 123.2(4) . . ?

loop_
_geom_bond_atom_site_label_1
_geom_bond_atom_site_label_2
_geom_bond_distance
_geom_bond_site_symmetry_2
_geom_bond_publ_flag
Ir1 C19 2.144(4) . ?
Ir1 P1 2.3209(9) . ?
Ir1 P2 2.3303(9) . ?
Ir1 H19 1.548(18) . ?
Ir1 H20 1.558(19) . ?
P1 C1 1.859(4) . ?
P1 C4 1.883(4) . ?
P1 C7 1.889(4) . ?
P2 C13 1.865(3) . ?
P2 C10 1.870(4) . ?
P2 C16 1.884(3) . ?
F1 C20 1.374(4) . ?
F2 C21 1.352(4) . ?
F3 C22 1.357(4) . ?
F4 C23 1.378(4) . ?
N1 C22 1.316(5) . ?
N1 C21 1.327(5) . ?
C1 C3 1.536(6) . ?
C1 C2 1.543(5) . ?
C1 H1 1.0000 . ?
C2 H2A 0.9800 . ?
C2 H2B 0.9800 . ?
C2 H2C 0.9800 . ?
C3 H3A 0.9800 . ?
C3 H3B 0.9800 . ?
C3 H3C 0.9800 . ?
C4 C5 1.537(6) . ?
C4 C6 1.546(6) . ?
C4 H4 1.0000 . ?
C5 H5A 0.9800 . ?
C5 H5B 0.9800 . ?
C5 H5C 0.9800 . ?
C6 H6A 0.9800 . ?
C6 H6B 0.9800 . ?
C6 H6C 0.9800 . ?
C7 C8 1.533(5) . ?
C7 C9 1.541(5) . ?
C7 H7 1.0000 . ?
C8 H8A 0.9800 . ?
C8 H8B 0.9800 . ?
C8 H8C 0.9800 . ?
C9 H9A 0.9800 . ?
C9 H9B 0.9800 . ?
C9 H9C 0.9800 . ?
C10 C12 1.538(5) . ?
C10 C11 1.541(5) . ?
C10 H10 1.0000 . ?
C11 H11A 0.9800 . ?
C11 H11B 0.9800 . ?
C11 H11C 0.9800 . ?
C12 H12A 0.9800 . ?
C12 H12B 0.9800 . ?
C12 H12C 0.9800 . ?
C13 C14 1.544(5) . ?
C13 C15 1.548(5) . ?
C13 H13 1.0000 . ?
C14 H14A 0.9800 . ?
C14 H14B 0.9800 . ?
C14 H14C 0.9800 . ?
C15 H15A 0.9800 . ?
C15 H15B 0.9800 . ?
C15 H15C 0.9800 . ?
C16 C18 1.535(5) . ?
C16 C17 1.546(5) . ?
C16 H16 1.0000 . ?
C17 H17A 0.9800 . ?
C17 H17B 0.9800 . ?
C17 H17C 0.9800 . ?
C18 H18A 0.9800 . ?
C18 H18B 0.9800 . ?
C18 H18C 0.9800 . ?
C19 C23 1.396(5) . ?
C19 C20 1.404(5) . ?
C20 C21 1.382(5) . ?
C22 C23 1.390(5) . ?
